data_4128777
loop_
_publ_author_name
'Lundrigan, Travis'
'Welsh, Erin N.'
'Hynes, Toren'
'Tien, Chieh-Hung'
'Adams, Matt R.'
'Roy, Kayelani R.'
'Robertson, Katherine N.'
'Speed, Alexander W. H.'

_publ_section_title
;
 Enantioselective Imine Reduction Catalyzed by Phosphenium Ions.
;
_journal_issue 36
_journal_name_full 'Journal of the American Chemical Society'
_journal_page_first 14083
_journal_page_last 14088
_journal_paper_doi 10.1021/jacs.9b07293
_journal_volume 141
_journal_year 2019
_chemical_absolute_configuration ad
_chemical_formula_moiety 'C22 H24 N2 P, C F3 O3 S'
_chemical_formula_sum 'C23 H24 F3 N2 O3 P S'
_chemical_formula_weight 496.47
_space_group_crystal_system orthorhombic
_space_group_IT_number 19
_space_group_name_Hall 'P 2ac 2ab'
_space_group_name_H-M_alt 'P 21 21 21'
_atom_sites_solution_hydrogens geom
_atom_sites_solution_primary 'dual space'
_audit_creation_method SHELXL-2018/1
_cell_angle_alpha 90
_cell_angle_beta 90
_cell_angle_gamma 90
_cell_formula_units_Z 4
_cell_length_a 7.2319(6)
_cell_length_b 16.6606(15)
_cell_length_c 19.3950(17)
_cell_measurement_reflns_used 9964
_cell_measurement_temperature 125(2)
_cell_measurement_theta_max 28.63
_cell_measurement_theta_min 2.43
_cell_volume 2336.9(4)
_computing_cell_refinement 'Bruker SAINT'
_computing_data_collection 'Bruker APEX2'
_computing_data_reduction 'Bruker SAINT'
_computing_structure_refinement 'SHELXL-2018/1 (Sheldrick, 2018)'
_computing_structure_solution 'SHELXL-2014 (Sheldrick, 2014)'
_diffrn_ambient_temperature 125(2)
_diffrn_measured_fraction_theta_full 1.000
_diffrn_measured_fraction_theta_max 0.968
_diffrn_measurement_device_type 'Bruker APEX-II CCD'
_diffrn_measurement_method '\f and \w scans'
_diffrn_radiation_monochromator graphite
_diffrn_radiation_source 'sealed tube'
_diffrn_radiation_type MoK\a
_diffrn_radiation_wavelength 0.71073
_diffrn_reflns_av_R_equivalents 0.0400
_diffrn_reflns_av_unetI/netI 0.0345
_diffrn_reflns_Laue_measured_fraction_full 1.000
_diffrn_reflns_Laue_measured_fraction_max 0.968
_diffrn_reflns_limit_h_max 9
_diffrn_reflns_limit_h_min -9
_diffrn_reflns_limit_k_max 22
_diffrn_reflns_limit_k_min -22
_diffrn_reflns_limit_l_max 25
_diffrn_reflns_limit_l_min -26
_diffrn_reflns_number 28690
_diffrn_reflns_point_group_measured_fraction_full 1.000
_diffrn_reflns_point_group_measured_fraction_max 0.948
_diffrn_reflns_theta_full 25.242
_diffrn_reflns_theta_max 28.988
_diffrn_reflns_theta_min 1.611
_exptl_absorpt_coefficient_mu 0.259
_exptl_absorpt_correction_T_max 0.7458
_exptl_absorpt_correction_T_min 0.6831
_exptl_absorpt_correction_type multi-scan
_exptl_absorpt_process_details 'SADABS; Bruker 2009'
_exptl_crystal_colour colourless
_exptl_crystal_density_diffrn 1.411
_exptl_crystal_description needle
_exptl_crystal_F_000 1032
_exptl_crystal_size_max 0.350
_exptl_crystal_size_mid 0.150
_exptl_crystal_size_min 0.125
_refine_diff_density_max 0.449
_refine_diff_density_min -0.276
_refine_diff_density_rms 0.046
_refine_ls_abs_structure_details
;
 Flack x determined using 2022 quotients [(I+)-(I-)]/[(I+)+(I-)]
 (Parsons, Flack and Wagner, Acta Cryst. B69 (2013) 249-259).
;
_refine_ls_abs_structure_Flack 0.05(3)
_refine_ls_extinction_method none
_refine_ls_goodness_of_fit_ref 1.015
_refine_ls_hydrogen_treatment constr
_refine_ls_matrix_type full
_refine_ls_number_parameters 298
_refine_ls_number_reflns 5884
_refine_ls_number_restraints 0
_refine_ls_restrained_S_all 1.015
_refine_ls_R_factor_all 0.0427
_refine_ls_R_factor_gt 0.0339
_refine_ls_shift/su_max 0.001
_refine_ls_shift/su_mean 0.000
_refine_ls_structure_factor_coef Fsqd
_refine_ls_weighting_details 'w=1/[\s^2^(Fo^2^)+(0.0413P)^2^+0.3568P] where P=(Fo^2^+2Fc^2^)/3'
_refine_ls_weighting_scheme calc
_refine_ls_wR_factor_gt 0.0754
_refine_ls_wR_factor_ref 0.0796
_reflns_Friedel_coverage 0.731
_reflns_Friedel_fraction_full 1.000
_reflns_Friedel_fraction_max 0.923
_reflns_number_gt 5182
_reflns_number_total 5884
_reflns_threshold_expression 'I > 2\s(I)'
_cod_data_source_file ja9b07293_si_003.cif
_cod_data_source_block AS009
_cod_database_code 4128777
_shelx_shelxl_version_number 2018/1
_shelx_space_group_comment
;
The symmetry employed for this shelxl refinement is uniquely defined
by the following loop, which should always be used as a source of
symmetry information in preference to the above space-group names.
They are only intended as comments.
;
_shelx_estimated_absorpt_t_min 0.915
_shelx_estimated_absorpt_t_max 0.968

loop_
_space_group_symop_operation_xyz
'x, y, z'
'-x+1/2, -y, z+1/2'
'-x, y+1/2, -z+1/2'
'x+1/2, -y+1/2, -z'

loop_
_atom_site_label
_atom_site_type_symbol
_atom_site_fract_x
_atom_site_fract_y
_atom_site_fract_z
_atom_site_U_iso_or_equiv
_atom_site_adp_type
_atom_site_occupancy
_atom_site_site_symmetry_order
_atom_site_calc_flag
_atom_site_refinement_flags_posn
_atom_site_refinement_flags_adp
S1 S 0.49493(9) 0.89828(3) 0.09264(3) 0.02207(13) Uani 1 1 d . .
P1 P 0.26624(8) 0.52792(3) 0.11100(3) 0.01949(13) Uani 1 1 d . .
F1 F 0.5181(2) 0.94920(9) 0.22146(7) 0.0354(4) Uani 1 1 d . .
F2 F 0.5071(3) 0.82046(9) 0.20997(8) 0.0389(4) Uani 1 1 d . .
F3 F 0.7565(2) 0.88428(9) 0.18594(8) 0.0349(4) Uani 1 1 d . .
O1 O 0.5815(3) 0.97104(11) 0.06899(10) 0.0343(4) Uani 1 1 d . .
O2 O 0.5656(3) 0.82580(11) 0.06179(9) 0.0321(5) Uani 1 1 d . .
O3 O 0.2972(2) 0.90156(13) 0.09911(10) 0.0393(5) Uani 1 1 d . .
N1 N 0.4117(3) 0.51959(11) 0.04416(10) 0.0185(4) Uani 1 1 d . .
N2 N 0.2765(3) 0.62800(10) 0.10297(10) 0.0172(4) Uani 1 1 d . .
C1 C 0.4640(3) 0.59155(14) 0.01606(12) 0.0200(5) Uani 1 1 d . .
H1 H 0.544747 0.597052 -0.022285 0.024 Uiso 1 1 calc R U
C2 C 0.3856(3) 0.65380(14) 0.05011(12) 0.0195(5) Uani 1 1 d . .
H2 H 0.404260 0.708623 0.038591 0.023 Uiso 1 1 calc R U
C3 C 0.4863(4) 0.44237(13) 0.01689(12) 0.0216(5) Uani 1 1 d . .
H3 H 0.470184 0.442287 -0.034317 0.026 Uiso 1 1 calc R U
C4 C 0.6926(3) 0.43607(15) 0.03256(14) 0.0272(6) Uani 1 1 d . .
H4A H 0.748250 0.393779 0.003303 0.033 Uiso 1 1 calc R U
H4B H 0.753661 0.487605 0.021241 0.033 Uiso 1 1 calc R U
C5 C 0.7260(4) 0.41620(15) 0.10784(14) 0.0295(5) Uani 1 1 d . .
H5A H 0.669154 0.458037 0.137253 0.035 Uiso 1 1 calc R U
H5B H 0.860551 0.415494 0.117185 0.035 Uiso 1 1 calc R U
C6 C 0.6431(4) 0.33468(16) 0.12546(14) 0.0286(6) Uani 1 1 d . .
H6A H 0.722337 0.292046 0.105684 0.034 Uiso 1 1 calc R U
H6B H 0.642691 0.327946 0.176171 0.034 Uiso 1 1 calc R U
C7 C 0.4480(3) 0.32434(14) 0.09870(13) 0.0238(5) Uani 1 1 d . .
C8 C 0.3758(3) 0.37291(13) 0.04632(12) 0.0199(5) Uani 1 1 d . .
C9 C 0.2008(3) 0.35687(14) 0.01904(13) 0.0233(5) Uani 1 1 d . .
H9 H 0.153191 0.389741 -0.016826 0.028 Uiso 1 1 calc R U
C10 C 0.0963(4) 0.29345(15) 0.04381(15) 0.0281(6) Uani 1 1 d . .
H10 H -0.021630 0.282210 0.024476 0.034 Uiso 1 1 calc R U
C11 C 0.1647(4) 0.24659(15) 0.09693(15) 0.0312(6) Uani 1 1 d . .
H11 H 0.092031 0.204052 0.115087 0.037 Uiso 1 1 calc R U
C12 C 0.3389(4) 0.26155(16) 0.12367(14) 0.0302(6) Uani 1 1 d . .
H12 H 0.385019 0.228499 0.159688 0.036 Uiso 1 1 calc R U
C13 C 0.1730(3) 0.68657(14) 0.14730(12) 0.0185(5) Uani 1 1 d . .
H13 H 0.262474 0.727607 0.164707 0.022 Uiso 1 1 calc R U
C14 C 0.0268(3) 0.72916(13) 0.10437(13) 0.0213(5) Uani 1 1 d . .
H14A H 0.082303 0.747604 0.060479 0.026 Uiso 1 1 calc R U
H14B H -0.018426 0.776913 0.129635 0.026 Uiso 1 1 calc R U
C15 C -0.1349(3) 0.67324(15) 0.08910(13) 0.0232(5) Uani 1 1 d . .
H15A H -0.224939 0.700755 0.058769 0.028 Uiso 1 1 calc R U
H15B H -0.089676 0.624804 0.064819 0.028 Uiso 1 1 calc R U
C16 C -0.2288(3) 0.64895(14) 0.15599(13) 0.0234(5) Uani 1 1 d . .
H16A H -0.300557 0.695140 0.173764 0.028 Uiso 1 1 calc R U
H16B H -0.316964 0.604879 0.146375 0.028 Uiso 1 1 calc R U
C17 C -0.0947(3) 0.62179(13) 0.21086(12) 0.0206(5) Uani 1 1 d . .
C18 C 0.0932(3) 0.64211(13) 0.20867(12) 0.0189(5) Uani 1 1 d . .
C19 C 0.2093(4) 0.61882(15) 0.26239(13) 0.0264(6) Uani 1 1 d . .
H19 H 0.335564 0.634529 0.261505 0.032 Uiso 1 1 calc R U
C20 C 0.1449(4) 0.57338(16) 0.31692(13) 0.0311(6) Uani 1 1 d . .
H20 H 0.225893 0.557988 0.353142 0.037 Uiso 1 1 calc R U
C21 C -0.0393(4) 0.55054(16) 0.31813(13) 0.0324(7) Uani 1 1 d . .
H21 H -0.084422 0.517904 0.354596 0.039 Uiso 1 1 calc R U
C22 C -0.1577(4) 0.57530(15) 0.26616(13) 0.0283(6) Uani 1 1 d . .
H22 H -0.284359 0.560393 0.268099 0.034 Uiso 1 1 calc R U
C23 C 0.5739(4) 0.88806(15) 0.18179(13) 0.0244(5) Uani 1 1 d . .

loop_
_atom_site_aniso_label
_atom_site_aniso_U_11
_atom_site_aniso_U_22
_atom_site_aniso_U_33
_atom_site_aniso_U_23
_atom_site_aniso_U_13
_atom_site_aniso_U_12
S1 0.0241(3) 0.0214(3) 0.0207(3) -0.0003(2) -0.0026(2) -0.0026(2)
P1 0.0214(3) 0.0144(3) 0.0227(3) 0.0014(2) 0.0054(2) 0.0002(2)
F1 0.0432(10) 0.0349(8) 0.0280(8) -0.0114(6) -0.0009(8) 0.0078(8)
F2 0.0577(11) 0.0313(8) 0.0276(8) 0.0055(6) 0.0002(9) -0.0091(8)
F3 0.0284(8) 0.0377(9) 0.0387(8) -0.0065(7) -0.0100(7) 0.0067(7)
O1 0.0481(12) 0.0233(9) 0.0317(10) 0.0052(8) -0.0050(9) -0.0087(9)
O2 0.0447(12) 0.0253(9) 0.0263(10) -0.0058(8) -0.0010(8) -0.0008(8)
O3 0.0252(10) 0.0556(13) 0.0371(11) -0.0022(10) -0.0065(8) -0.0007(9)
N1 0.0197(9) 0.0165(9) 0.0194(9) 0.0005(8) 0.0014(8) 0.0003(8)
N2 0.0161(9) 0.0149(8) 0.0205(9) 0.0011(7) -0.0023(8) -0.0006(7)
C1 0.0183(11) 0.0204(11) 0.0213(11) 0.0053(9) 0.0009(9) -0.0020(9)
C2 0.0180(11) 0.0167(11) 0.0239(12) 0.0042(9) -0.0019(9) -0.0024(9)
C3 0.0253(12) 0.0178(11) 0.0218(11) -0.0023(9) 0.0054(11) 0.0017(10)
C4 0.0219(13) 0.0197(12) 0.0399(15) -0.0015(11) 0.0077(11) 0.0017(9)
C5 0.0215(12) 0.0283(12) 0.0386(14) -0.0062(11) -0.0022(11) 0.0023(10)
C6 0.0274(13) 0.0333(14) 0.0251(13) 0.0030(11) 0.0001(11) 0.0054(11)
C7 0.0275(13) 0.0210(11) 0.0229(12) -0.0016(10) 0.0059(10) 0.0040(9)
C8 0.0239(12) 0.0147(11) 0.0211(11) -0.0025(9) 0.0055(10) 0.0017(9)
C9 0.0266(13) 0.0167(11) 0.0266(12) -0.0030(9) 0.0010(10) 0.0037(9)
C10 0.0235(12) 0.0209(12) 0.0399(15) -0.0087(11) 0.0037(11) -0.0014(10)
C11 0.0330(14) 0.0190(12) 0.0414(16) 0.0024(12) 0.0086(12) -0.0034(10)
C12 0.0359(14) 0.0233(13) 0.0314(14) 0.0070(11) 0.0068(12) 0.0038(11)
C13 0.0178(11) 0.0156(11) 0.0222(12) -0.0018(9) -0.0003(9) 0.0004(9)
C14 0.0217(11) 0.0171(10) 0.0251(12) 0.0040(9) 0.0021(10) 0.0029(9)
C15 0.0191(11) 0.0250(12) 0.0254(13) 0.0048(10) -0.0039(10) 0.0027(9)
C16 0.0183(12) 0.0236(12) 0.0283(13) 0.0023(10) 0.0010(10) -0.0014(10)
C17 0.0266(12) 0.0143(11) 0.0210(11) -0.0030(9) 0.0013(10) 0.0015(9)
C18 0.0225(12) 0.0145(10) 0.0196(11) -0.0023(9) 0.0012(9) 0.0017(9)
C19 0.0272(13) 0.0281(13) 0.0238(12) -0.0054(10) -0.0023(10) 0.0089(11)
C20 0.0458(17) 0.0296(14) 0.0177(12) -0.0017(10) -0.0037(11) 0.0145(12)
C21 0.0543(19) 0.0233(12) 0.0196(12) 0.0031(10) 0.0053(12) 0.0007(12)
C22 0.0343(14) 0.0246(13) 0.0259(13) -0.0010(10) 0.0066(11) -0.0039(11)
C23 0.0279(13) 0.0219(12) 0.0233(12) -0.0027(10) -0.0009(10) -0.0004(10)

loop_
_atom_type_symbol
_atom_type_description
_atom_type_scat_dispersion_real
_atom_type_scat_dispersion_imag
_atom_type_scat_source
C C 0.0033 0.0016 'International Tables Vol C Tables 4.2.6.8 and 6.1.1.4'
H H 0.0000 0.0000 'International Tables Vol C Tables 4.2.6.8 and 6.1.1.4'
F F 0.0171 0.0103 'International Tables Vol C Tables 4.2.6.8 and 6.1.1.4'
N N 0.0061 0.0033 'International Tables Vol C Tables 4.2.6.8 and 6.1.1.4'
O O 0.0106 0.0060 'International Tables Vol C Tables 4.2.6.8 and 6.1.1.4'
P P 0.1023 0.0942 'International Tables Vol C Tables 4.2.6.8 and 6.1.1.4'
S S 0.1246 0.1234 'International Tables Vol C Tables 4.2.6.8 and 6.1.1.4'

loop_
_geom_angle_atom_site_label_1
_geom_angle_atom_site_label_2
_geom_angle_atom_site_label_3
_geom_angle
O3 S1 O1 115.37(13)
O3 S1 O2 114.90(13)
O1 S1 O2 114.79(12)
O3 S1 C23 103.41(12)
O1 S1 C23 104.12(11)
O2 S1 C23 101.76(11)
N1 P1 N2 89.01(10)
C1 N1 C3 120.91(19)
C1 N1 P1 114.12(16)
C3 N1 P1 124.95(15)
C2 N2 C13 120.97(18)
C2 N2 P1 114.15(15)
C13 N2 P1 124.85(15)
C2 C1 N1 111.1(2)
C2 C1 H1 124.4
N1 C1 H1 124.4
C1 C2 N2 111.6(2)
C1 C2 H2 124.2
N2 C2 H2 124.2
N1 C3 C8 109.51(18)
N1 C3 C4 110.01(19)
C8 C3 C4 112.8(2)
N1 C3 H3 108.1
C8 C3 H3 108.1
C4 C3 H3 108.1
C5 C4 C3 111.2(2)
C5 C4 H4A 109.4
C3 C4 H4A 109.4
C5 C4 H4B 109.4
C3 C4 H4B 109.4
H4A C4 H4B 108.0
C4 C5 C6 110.4(2)
C4 C5 H5A 109.6
C6 C5 H5A 109.6
C4 C5 H5B 109.6
C6 C5 H5B 109.6
H5A C5 H5B 108.1
C7 C6 C5 113.0(2)
C7 C6 H6A 109.0
C5 C6 H6A 109.0
C7 C6 H6B 109.0
C5 C6 H6B 109.0
H6A C6 H6B 107.8
C12 C7 C8 118.3(2)
C12 C7 C6 119.5(2)
C8 C7 C6 122.1(2)
C9 C8 C7 120.1(2)
C9 C8 C3 118.7(2)
C7 C8 C3 121.1(2)
C10 C9 C8 120.6(2)
C10 C9 H9 119.7
C8 C9 H9 119.7
C11 C10 C9 119.5(2)
C11 C10 H10 120.2
C9 C10 H10 120.2
C10 C11 C12 120.2(2)
C10 C11 H11 119.9
C12 C11 H11 119.9
C11 C12 C7 121.3(3)
C11 C12 H12 119.4
C7 C12 H12 119.4
N2 C13 C18 108.79(18)
N2 C13 C14 109.66(19)
C18 C13 C14 113.13(19)
N2 C13 H13 108.4
C18 C13 H13 108.4
C14 C13 H13 108.4
C13 C14 C15 110.76(18)
C13 C14 H14A 109.5
C15 C14 H14A 109.5
C13 C14 H14B 109.5
C15 C14 H14B 109.5
H14A C14 H14B 108.1
C16 C15 C14 109.9(2)
C16 C15 H15A 109.7
C14 C15 H15A 109.7
C16 C15 H15B 109.7
C14 C15 H15B 109.7
H15A C15 H15B 108.2
C17 C16 C15 113.2(2)
C17 C16 H16A 108.9
C15 C16 H16A 108.9
C17 C16 H16B 108.9
C15 C16 H16B 108.9
H16A C16 H16B 107.7
C22 C17 C18 118.2(2)
C22 C17 C16 119.8(2)
C18 C17 C16 122.0(2)
C19 C18 C17 119.6(2)
C19 C18 C13 119.6(2)
C17 C18 C13 120.7(2)
C20 C19 C18 121.5(3)
C20 C19 H19 119.3
C18 C19 H19 119.3
C19 C20 C21 119.2(3)
C19 C20 H20 120.4
C21 C20 H20 120.4
C22 C21 C20 120.0(2)
C22 C21 H21 120.0
C20 C21 H21 120.0
C21 C22 C17 121.4(3)
C21 C22 H22 119.3
C17 C22 H22 119.3
F3 C23 F1 107.6(2)
F3 C23 F2 107.1(2)
F1 C23 F2 107.2(2)
F3 C23 S1 111.91(17)
F1 C23 S1 112.24(17)
F2 C23 S1 110.54(16)

loop_
_geom_bond_atom_site_label_1
_geom_bond_atom_site_label_2
_geom_bond_distance
S1 O3 1.4362(19)
S1 O1 1.4394(19)
S1 O2 1.4413(19)
S1 C23 1.829(3)
P1 N1 1.675(2)
P1 N2 1.6763(18)
F1 C23 1.339(3)
F2 C23 1.342(3)
F3 C23 1.325(3)
N1 C1 1.370(3)
N1 C3 1.492(3)
N2 C2 1.363(3)
N2 C13 1.500(3)
C1 C2 1.354(3)
C1 H1 0.9500
C2 H2 0.9500
C3 C8 1.518(3)
C3 C4 1.527(4)
C3 H3 1.0000
C4 C5 1.516(4)
C4 H4A 0.9900
C4 H4B 0.9900
C5 C6 1.523(4)
C5 H5A 0.9900
C5 H5B 0.9900
C6 C7 1.513(4)
C6 H6A 0.9900
C6 H6B 0.9900
C7 C12 1.397(4)
C7 C8 1.400(3)
C8 C9 1.397(3)
C9 C10 1.385(3)
C9 H9 0.9500
C10 C11 1.384(4)
C10 H10 0.9500
C11 C12 1.385(4)
C11 H11 0.9500
C12 H12 0.9500
C13 C18 1.516(3)
C13 C14 1.521(3)
C13 H13 1.0000
C14 C15 1.524(3)
C14 H14A 0.9900
C14 H14B 0.9900
C15 C16 1.519(3)
C15 H15A 0.9900
C15 H15B 0.9900
C16 C17 1.509(3)
C16 H16A 0.9900
C16 H16B 0.9900
C17 C22 1.399(3)
C17 C18 1.401(3)
C18 C19 1.393(3)
C19 C20 1.381(4)
C19 H19 0.9500
C20 C21 1.386(4)
C20 H20 0.9500
C21 C22 1.385(4)
C21 H21 0.9500
C22 H22 0.9500

loop_
_geom_torsion_atom_site_label_1
_geom_torsion_atom_site_label_2
_geom_torsion_atom_site_label_3
_geom_torsion_atom_site_label_4
_geom_torsion
N2 P1 N1 C1 -0.88(17)
N2 P1 N1 C3 177.36(19)
N1 P1 N2 C2 0.94(17)
N1 P1 N2 C13 179.15(18)
C3 N1 C1 C2 -177.7(2)
P1 N1 C1 C2 0.6(2)
N1 C1 C2 N2 0.1(3)
C13 N2 C2 C1 -179.06(19)
P1 N2 C2 C1 -0.8(3)
C1 N1 C3 C8 -167.8(2)
P1 N1 C3 C8 14.0(3)
C1 N1 C3 C4 67.7(3)
P1 N1 C3 C4 -110.5(2)
N1 C3 C4 C5 75.5(2)
C8 C3 C4 C5 -47.1(3)
C3 C4 C5 C6 62.4(3)
C4 C5 C6 C7 -46.9(3)
C5 C6 C7 C12 -165.4(2)
C5 C6 C7 C8 18.6(3)
C12 C7 C8 C9 -1.7(3)
C6 C7 C8 C9 174.5(2)
C12 C7 C8 C3 179.8(2)
C6 C7 C8 C3 -4.1(3)
N1 C3 C8 C9 76.8(3)
C4 C3 C8 C9 -160.3(2)
N1 C3 C8 C7 -104.6(2)
C4 C3 C8 C7 18.3(3)
C7 C8 C9 C10 0.6(4)
C3 C8 C9 C10 179.2(2)
C8 C9 C10 C11 1.2(4)
C9 C10 C11 C12 -1.9(4)
C10 C11 C12 C7 0.9(4)
C8 C7 C12 C11 0.9(4)
C6 C7 C12 C11 -175.3(2)
C2 N2 C13 C18 -169.9(2)
P1 N2 C13 C18 12.0(3)
C2 N2 C13 C14 65.9(3)
P1 N2 C13 C14 -112.18(19)
N2 C13 C14 C15 73.8(2)
C18 C13 C14 C15 -47.8(3)
C13 C14 C15 C16 62.8(3)
C14 C15 C16 C17 -47.7(3)
C15 C16 C17 C22 -160.5(2)
C15 C16 C17 C18 19.9(3)
C22 C17 C18 C19 -2.8(3)
C16 C17 C18 C19 176.8(2)
C22 C17 C18 C13 175.0(2)
C16 C17 C18 C13 -5.4(3)
N2 C13 C18 C19 75.1(3)
C14 C13 C18 C19 -162.8(2)
N2 C13 C18 C17 -102.7(2)
C14 C13 C18 C17 19.4(3)
C17 C18 C19 C20 2.4(4)
C13 C18 C19 C20 -175.4(2)
C18 C19 C20 C21 0.0(4)
C19 C20 C21 C22 -1.9(4)
C20 C21 C22 C17 1.5(4)
C18 C17 C22 C21 0.8(4)
C16 C17 C22 C21 -178.8(2)
O3 S1 C23 F3 -179.82(18)
O1 S1 C23 F3 -58.9(2)
O2 S1 C23 F3 60.73(19)
O3 S1 C23 F1 -58.8(2)
O1 S1 C23 F1 62.2(2)
O2 S1 C23 F1 -178.23(18)
O3 S1 C23 F2 60.9(2)
O1 S1 C23 F2 -178.16(18)
O2 S1 C23 F2 -58.6(2)
